data_1554368
loop_
_publ_author_name
'Vivek Kumar, Sundaravel'
'Ellairaja, Sundaram'
'Satheesh, Vanaparthi'
'Sivasamy Vasantha, Vairathevar'
'Punniyamurthy, Tharmalingam'

_publ_section_title
;
 Rh-Catalyzed regioselective C--H activation and C--C bond formation:
 synthesis and photophysical studies of indazolo[2,3-a]quinolines
;
_journal_issue 18
_journal_name_full 'Organic Chemistry Frontiers'
_journal_page_first 2630
_journal_paper_doi 10.1039/C8QO00557E
_journal_volume 5
_journal_year 2018
_chemical_compound_source Synthesis
_chemical_formula_moiety 'C28 H17 F3 N2 O'
_chemical_formula_sum 'C28 H17 F3 N2 O1.01'
_chemical_formula_weight 454.59
_chemical_melting_point 380.15
_chemical_name_common 5,6-Diphenyl-3-(trifluoromethoxy)indazolo[2,3-a]quinoline
_chemical_name_systematic 5,6-Diphenyl-3-(trifluoromethoxy)indazolo[2,3-a]quinoline
_space_group_crystal_system triclinic
_space_group_IT_number 2
_space_group_name_Hall '-P 1'
_space_group_name_H-M_alt 'P -1'
_atom_sites_solution_hydrogens mixed
_atom_sites_solution_primary dual
_audit_creation_date 2018-01-13
_audit_creation_method
;
Olex2 1.2
(compiled 2017.08.10 svn.r3458 for OlexSys, GUI svn.r5381)
;
_audit_update_record
;
2018-01-16 deposited with the CCDC.
2018-07-11 downloaded from the CCDC.
;
_cell_angle_alpha 72.919(6)
_cell_angle_beta 73.841(6)
_cell_angle_gamma 84.499(5)
_cell_formula_units_Z 2
_cell_length_a 7.9330(6)
_cell_length_b 11.1848(7)
_cell_length_c 13.1762(10)
_cell_measurement_reflns_used 4527
_cell_measurement_temperature 100(2)
_cell_measurement_theta_max 29.4300
_cell_measurement_theta_min 1.9010
_cell_volume 1073.26(14)
_computing_cell_refinement 'CrysAlisPro 1.171.39.7b (Rigaku OD, 2015)'
_computing_data_collection 'CrysAlisPro 1.171.39.7b (Rigaku OD, 2015)'
_computing_data_reduction 'CrysAlisPro 1.171.39.7b (Rigaku OD, 2015)'
_computing_molecular_graphics 'Olex2 (Dolomanov et al., 2009)'
_computing_publication_material 'Olex2 (Dolomanov et al., 2009)'
_computing_structure_refinement 'ShelXL (Sheldrick, 2015)'
_computing_structure_solution 'ShelXT (Sheldrick, 2015)'
_diffrn_ambient_temperature 100.15
_diffrn_detector 'CCD plate'
_diffrn_measured_fraction_theta_full 0.991
_diffrn_measured_fraction_theta_max 0.991
_diffrn_measurement_details
;
List of Runs (angles in degrees, time in seconds):

  # Type    Start    End  Width  t~exp~   \w     \q     \k     \f   Frames
#--------------------------------------------------------------------------
  1  \w   -110.00  70.00   0.50   10.00    --  -20.00   0.00 -36.00  360
  2  \w    -78.00  19.00   0.50   10.00    --  -20.00 -72.00-180.00  194
  3  \w    -89.00   7.00   0.50   10.00    --  -20.00 -72.00 -36.00  192
  4  \w    -57.50   4.00   0.50   10.00    --  -20.00  72.00 108.00  123
  5  \w    -15.00  15.00   0.50   10.00    --  -20.00  72.00-108.00   60
  6  \w   -110.00  70.00   0.50   10.00    --  -20.00   0.00  36.00  360
  7  \w    -94.50  19.00   0.50   10.00    --  -20.00 -72.00  36.00  227
  8  \w    -76.50  19.00   0.50   10.00    --  -20.00 -72.00-108.00  191
  9  \w    -43.50   1.00   0.50   10.00    --  -20.00  72.00-180.00   89
 10  \w     -9.00  21.50   0.50   10.00    --  -20.00  72.00 -36.00   61
 11  \w    -16.00  14.50   0.50   10.00    --  -20.00 -72.00 108.00   61
 12  \w   -110.00  28.50   0.50   10.00    --  -20.00   0.00-108.00  277
;
_diffrn_measurement_device 'abstract diffractometer'
_diffrn_measurement_device_type 'dtrek-CrysAlisPro-abstract goniometer imported rigaku-d*trek images'
_diffrn_measurement_method '\w scans'
_diffrn_orient_matrix_type 'CrysAlisPro convention (1999,Acta A55,543-557)'
_diffrn_orient_matrix_UB_11 0.0251285000
_diffrn_orient_matrix_UB_12 0.0635073000
_diffrn_orient_matrix_UB_13 -0.0171761000
_diffrn_orient_matrix_UB_21 0.0489783000
_diffrn_orient_matrix_UB_22 -0.0133808000
_diffrn_orient_matrix_UB_23 0.0397081000
_diffrn_orient_matrix_UB_31 0.0750825000
_diffrn_orient_matrix_UB_32 -0.0137916000
_diffrn_orient_matrix_UB_33 -0.0391816000
_diffrn_radiation_monochromator graphite
_diffrn_radiation_probe x-ray
_diffrn_radiation_type MoK\a
_diffrn_radiation_wavelength 0.71073
_diffrn_reflns_av_R_equivalents 0.1169
_diffrn_reflns_av_unetI/netI 0.0832
_diffrn_reflns_Laue_measured_fraction_full 0.991
_diffrn_reflns_Laue_measured_fraction_max 0.991
_diffrn_reflns_limit_h_max 9
_diffrn_reflns_limit_h_min -9
_diffrn_reflns_limit_k_max 13
_diffrn_reflns_limit_k_min -13
_diffrn_reflns_limit_l_max 15
_diffrn_reflns_limit_l_min -15
_diffrn_reflns_number 21709
_diffrn_reflns_point_group_measured_fraction_full 0.991
_diffrn_reflns_point_group_measured_fraction_max 0.991
_diffrn_reflns_theta_full 24.998
_diffrn_reflns_theta_max 24.998
_diffrn_reflns_theta_min 2.757
_diffrn_source 'fine-focus sealed X-ray tube'
_diffrn_source_type 'Enhance (Mo) X-ray Source'
_diffrn_standards_number 0
_exptl_absorpt_coefficient_mu 0.104
_exptl_absorpt_correction_T_max 1.00000
_exptl_absorpt_correction_T_min 0.56637
_exptl_absorpt_correction_type multi-scan
_exptl_absorpt_process_details
;
CrysAlisPro 1.171.39.7b (Rigaku Oxford Diffraction, 2015)
Empirical absorption correction using spherical harmonics,
 implemented in SCALE3 ABSPACK scaling algorithm.
;
_exptl_crystal_colour 'clear greenish green'
_exptl_crystal_colour_lustre clear
_exptl_crystal_colour_modifier greenish
_exptl_crystal_colour_primary green
_exptl_crystal_density_diffrn 1.407
_exptl_crystal_description prism
_exptl_crystal_F_000 468
_exptl_crystal_preparation Luminescent
_exptl_crystal_recrystallization_method 'Re-crystallisation from solvent: Acetonitrile+Dichloromethane'
_exptl_crystal_size_max 0.164
_exptl_crystal_size_mid 0.07
_exptl_crystal_size_min 0.04
_refine_diff_density_max 0.516
_refine_diff_density_min -0.644
_refine_diff_density_rms 0.063
_refine_ls_extinction_method none
_refine_ls_goodness_of_fit_ref 1.051
_refine_ls_hydrogen_treatment mixed
_refine_ls_matrix_type full
_refine_ls_number_parameters 339
_refine_ls_number_reflns 3751
_refine_ls_number_restraints 90
_refine_ls_restrained_S_all 1.112
_refine_ls_R_factor_all 0.1282
_refine_ls_R_factor_gt 0.0827
_refine_ls_shift/su_max 0.000
_refine_ls_shift/su_mean 0.000
_refine_ls_structure_factor_coef Fsqd
_refine_ls_weighting_details 'w=1/[\s^2^(Fo^2^)+(0.1078P)^2^+0.3744P] where P=(Fo^2^+2Fc^2^)/3'
_refine_ls_weighting_scheme calc
_refine_ls_wR_factor_gt 0.1973
_refine_ls_wR_factor_ref 0.2309
_reflns_Friedel_coverage 0.000
_reflns_number_gt 2394
_reflns_number_total 3751
_reflns_threshold_expression 'I > 2\s(I)'
_cod_data_source_file c8qo00557e2.cif
_cod_data_source_block vk52iitb
_cod_original_cell_volume 1073.27(14)
_cod_database_code 1554368
_shelx_shelxl_version_number 2016/6
_chemical_oxdiff_formula C20H20N2O2F2
_shelx_space_group_comment
;
The symmetry employed for this shelxl refinement is uniquely defined
by the following loop, which should always be used as a source of
symmetry information in preference to the above space-group names.
They are only intended as comments.
;
_shelx_estimated_absorpt_t_max 0.996
_shelx_estimated_absorpt_t_min 0.983
_reflns_odcompleteness_completeness 91.07
_reflns_odcompleteness_iscentric 1
_reflns_odcompleteness_theta 31.30
_olex2_refinement_description
;
1. Fixed Uiso
 At 1.2 times of:
  All C(H) groups
2. Restrained distances
 C0AA-F1 \\sim C0AA-F2 \\sim C0AA-F3
 with sigma of 0.02
 O1-F2A \\sim O1-F3A \\sim F2A-F3A
 with sigma of 0.04
 C0AB-O1 \\sim C0AB-F1 \\sim C0AB-F2A \\sim C0AB-F3A
 with sigma of 0.02
3. Uiso/Uaniso restraints and constraints
Uanis(C0AA) \\sim Ueq, Uanis(C0AB) \\sim Ueq, Uanis(F2A) \\sim Ueq, Uanis(F2)
\\sim Ueq, Uanis(F3A) \\sim Ueq, Uanis(F3) \\sim Ueq, Uanis(F1) \\sim Ueq: with
sigma of 0.001 and sigma for terminal atoms of 0.002
4. Rigid body (RIGU) restrains
 F2, F3, F1, C0AA
 with sigma for 1-2 distances of 0.004 and sigma for 1-3 distances of 0.004
 F2A, F3A, F1, C0AB
 with sigma for 1-2 distances of 0.004 and sigma for 1-3 distances of 0.004
5. Others
 Sof(C0AB)=Sof(F2A)=Sof(F3A)=1-FVAR(1)
 Sof(F2)=Sof(F3)=Sof(C0AA)=FVAR(1)
6.a Aromatic/amide H refined with riding coordinates:
 C2(H2), C3(H3), C4(H4), C5(H5), C12(H12), C13(H13), C15(H15), C18(H18),
 C19(H19), C20(H20), C21(H21), C24(H24), C25(H25), C26(H26), C27(H27), C28(H28)
;
_olex2_submission_special_instructions 'No special instructions were received'
_oxdiff_exptl_absorpt_empirical_details
;
Empirical correction (ABSPACK) includes:
- Absorption correction using spherical harmonics
- Frame scaling
- Detector area scaling
;
_oxdiff_exptl_absorpt_empirical_full_max 4.211
_oxdiff_exptl_absorpt_empirical_full_min 0.460

loop_
_space_group_symop_operation_xyz
'x, y, z'
'-x, -y, -z'

loop_
_atom_site_label
_atom_site_type_symbol
_atom_site_fract_x
_atom_site_fract_y
_atom_site_fract_z
_atom_site_U_iso_or_equiv
_atom_site_adp_type
_atom_site_occupancy
_atom_site_site_symmetry_order
_atom_site_calc_flag
_atom_site_refinement_flags_posn
_atom_site_refinement_flags_adp
_atom_site_refinement_flags_occupancy
_atom_site_disorder_assembly
_atom_site_disorder_group
O1 O 0.2888(3) 0.8489(3) 0.6236(2) 0.0487(8) Uani 1 1 d D . . A 2
N1 N 0.7630(4) 0.4872(3) 0.5039(2) 0.0314(7) Uani 1 1 d . . . . .
N2 N 0.8730(4) 0.5052(3) 0.4008(2) 0.0367(8) Uani 1 1 d . . . . .
C1 C 0.9609(4) 0.3939(3) 0.4078(3) 0.0330(9) Uani 1 1 d . . . . .
C2 C 1.0880(5) 0.3610(4) 0.3221(3) 0.0406(10) Uani 1 1 d . . . . .
H2 H 1.125007 0.419378 0.251664 0.049 Uiso 1 1 calc R . . . .
C3 C 1.1569(5) 0.2423(4) 0.3429(3) 0.0444(10) Uani 1 1 d . . . . .
H3 H 1.242203 0.218003 0.285628 0.053 Uiso 1 1 calc R . . . .
C4 C 1.1047(5) 0.1554(4) 0.4470(3) 0.0419(10) Uani 1 1 d . . . . .
H4 H 1.155321 0.073610 0.458420 0.050 Uiso 1 1 calc R . . . .
C5 C 0.9834(5) 0.1858(4) 0.5316(3) 0.0408(10) Uani 1 1 d . . . . .
H5 H 0.949300 0.126281 0.601583 0.049 Uiso 1 1 calc R . . . .
C6 C 0.9093(4) 0.3074(3) 0.5133(3) 0.0330(9) Uani 1 1 d . . . . .
C7 C 0.7798(5) 0.3720(3) 0.5749(3) 0.0327(9) Uani 1 1 d . . . . .
C8 C 0.6719(5) 0.3418(3) 0.6855(3) 0.0328(9) Uani 1 1 d . . . . .
C9 C 0.5452(4) 0.4259(3) 0.7174(3) 0.0331(9) Uani 1 1 d . . . . .
C10 C 0.5305(4) 0.5463(3) 0.6403(3) 0.0323(8) Uani 1 1 d . . . . .
C11 C 0.6422(4) 0.5771(3) 0.5335(3) 0.0328(9) Uani 1 1 d . . . . .
C12 C 0.6351(5) 0.6945(3) 0.4592(3) 0.0373(9) Uani 1 1 d . . . . .
H12 H 0.711855 0.713133 0.387164 0.045 Uiso 1 1 calc R . . . .
C13 C 0.5169(5) 0.7825(3) 0.4908(3) 0.0386(9) Uani 1 1 d . . . . .
H13 H 0.508878 0.862248 0.440612 0.046 Uiso 1 1 calc R . . . .
C14 C 0.4091(5) 0.7537(3) 0.5971(3) 0.0384(9) Uani 1 1 d . . . . .
C15 C 0.4110(5) 0.6395(4) 0.6705(3) 0.0378(9) Uani 1 1 d . . . . .
H15 H 0.332099 0.622509 0.741874 0.045 Uiso 1 1 calc R . . . .
C17 C 0.7086(5) 0.2216(3) 0.7622(3) 0.0367(9) Uani 1 1 d . . . . .
C18 C 0.8599(5) 0.2093(4) 0.7977(3) 0.0429(10) Uani 1 1 d . . . . .
H18 H 0.938338 0.277245 0.772349 0.052 Uiso 1 1 calc R . . . .
C19 C 0.8975(6) 0.0988(4) 0.8697(3) 0.0517(11) Uani 1 1 d . . . . .
H19 H 1.001187 0.090815 0.893924 0.062 Uiso 1 1 calc R . . . .
C20 C 0.7837(7) 0.0009(4) 0.9058(4) 0.0601(13) Uani 1 1 d . . . . .
H20 H 0.808026 -0.074558 0.956356 0.072 Uiso 1 1 calc R . . . .
C21 C 0.6352(6) 0.0110(4) 0.8696(3) 0.0551(12) Uani 1 1 d . . . . .
H21 H 0.558940 -0.058123 0.893514 0.066 Uiso 1 1 calc R . . . .
C22 C 0.5965(6) 0.1212(4) 0.7985(3) 0.0441(10) Uani 1 1 d . . . . .
H22 H 0.480(5) 0.126(4) 0.773(3) 0.049(11) Uiso 1 1 d . . . . .
C23 C 0.4228(5) 0.3958(3) 0.8296(3) 0.0350(9) Uani 1 1 d . . . . .
C24 C 0.4820(5) 0.3790(4) 0.9223(3) 0.0430(10) Uani 1 1 d . . . . .
H24 H 0.603497 0.386511 0.914516 0.052 Uiso 1 1 calc R . . . .
C25 C 0.3664(6) 0.3514(4) 1.0263(3) 0.0470(11) Uani 1 1 d . . . . .
H25 H 0.408789 0.340391 1.089197 0.056 Uiso 1 1 calc R . . . .
C26 C 0.1903(6) 0.3401(4) 1.0384(3) 0.0465(11) Uani 1 1 d . . . . .
H26 H 0.110850 0.320856 1.109621 0.056 Uiso 1 1 calc R . . . .
C27 C 0.1300(5) 0.3566(4) 0.9472(3) 0.0447(10) Uani 1 1 d . . . . .
H27 H 0.008323 0.348948 0.955521 0.054 Uiso 1 1 calc R . . . .
C28 C 0.2445(5) 0.3843(4) 0.8435(3) 0.0403(10) Uani 1 1 d . . . . .
H28 H 0.200987 0.395653 0.781034 0.048 Uiso 1 1 calc R . . . .
F1 F 0.1964(3) 0.9895(2) 0.7078(2) 0.0662(8) Uani 1 1 d D U . . .
F2 F 0.4217(9) 0.8846(8) 0.7402(8) 0.054(2) Uani 0.489(15) 1 d D U P B 1
F3 F 0.1744(12) 0.7993(6) 0.7956(5) 0.053(2) Uani 0.489(15) 1 d D U P B 1
C0AA C 0.2763(13) 0.8786(9) 0.7075(10) 0.041(3) Uani 0.489(15) 1 d D U P B 1
C0AB C 0.2984(13) 0.8874(9) 0.7107(8) 0.042(3) Uani 0.511(15) 1 d D U P A 2
F2A F 0.4598(8) 0.9209(7) 0.6936(8) 0.0517(19) Uani 0.511(15) 1 d D U P A 2
F3A F 0.2478(14) 0.8062(6) 0.8095(5) 0.065(2) Uani 0.511(15) 1 d D U P A 2

loop_
_atom_site_aniso_label
_atom_site_aniso_U_11
_atom_site_aniso_U_22
_atom_site_aniso_U_33
_atom_site_aniso_U_23
_atom_site_aniso_U_13
_atom_site_aniso_U_12
O1 0.0540(17) 0.0426(17) 0.0522(17) -0.0152(14) -0.0225(14) 0.0186(13)
N1 0.0363(17) 0.0249(17) 0.0336(17) -0.0051(13) -0.0138(14) 0.0013(13)
N2 0.0393(18) 0.0400(19) 0.0276(17) -0.0066(14) -0.0063(14) -0.0009(14)
C1 0.032(2) 0.034(2) 0.035(2) -0.0103(17) -0.0131(17) 0.0018(16)
C2 0.039(2) 0.047(3) 0.033(2) -0.0091(18) -0.0080(18) -0.0025(18)
C3 0.035(2) 0.056(3) 0.043(2) -0.020(2) -0.0100(18) 0.0077(19)
C4 0.039(2) 0.044(2) 0.046(2) -0.019(2) -0.0139(19) 0.0100(18)
C5 0.042(2) 0.037(2) 0.045(2) -0.0113(19) -0.0148(19) 0.0047(18)
C6 0.0298(19) 0.036(2) 0.036(2) -0.0117(17) -0.0118(16) 0.0013(16)
C7 0.038(2) 0.026(2) 0.034(2) -0.0049(16) -0.0130(17) 0.0006(16)
C8 0.039(2) 0.030(2) 0.032(2) -0.0074(16) -0.0141(16) 0.0038(16)
C9 0.036(2) 0.033(2) 0.0283(19) -0.0053(16) -0.0094(16) 0.0025(16)
C10 0.036(2) 0.031(2) 0.029(2) -0.0078(16) -0.0106(16) 0.0026(16)
C11 0.032(2) 0.033(2) 0.034(2) -0.0057(17) -0.0133(16) 0.0023(16)
C12 0.041(2) 0.030(2) 0.036(2) -0.0011(17) -0.0113(17) -0.0025(17)
C13 0.041(2) 0.029(2) 0.044(2) -0.0027(18) -0.0157(19) 0.0014(17)
C14 0.040(2) 0.028(2) 0.048(2) -0.0077(18) -0.0183(19) 0.0098(17)
C15 0.041(2) 0.036(2) 0.039(2) -0.0098(18) -0.0162(18) 0.0064(17)
C17 0.045(2) 0.028(2) 0.031(2) -0.0050(16) -0.0066(17) 0.0085(17)
C18 0.051(2) 0.035(2) 0.042(2) -0.0059(19) -0.0165(19) 0.0051(18)
C19 0.062(3) 0.044(3) 0.047(3) -0.007(2) -0.025(2) 0.018(2)
C20 0.094(4) 0.038(3) 0.043(3) -0.005(2) -0.022(3) 0.012(3)
C21 0.083(3) 0.029(2) 0.047(3) 0.000(2) -0.018(2) 0.000(2)
C22 0.052(3) 0.034(2) 0.043(2) -0.0074(19) -0.011(2) 0.0002(19)
C23 0.045(2) 0.025(2) 0.033(2) -0.0060(16) -0.0119(17) 0.0056(16)
C24 0.053(2) 0.033(2) 0.040(2) -0.0066(18) -0.012(2) 0.0014(18)
C25 0.071(3) 0.039(2) 0.031(2) -0.0081(18) -0.016(2) 0.000(2)
C26 0.056(3) 0.040(2) 0.035(2) -0.0089(19) 0.001(2) 0.001(2)
C27 0.050(2) 0.038(2) 0.039(2) -0.0055(19) -0.0062(19) 0.0005(19)
C28 0.048(2) 0.036(2) 0.035(2) -0.0077(18) -0.0116(18) 0.0031(18)
F1 0.0669(11) 0.0581(11) 0.0683(11) -0.0204(8) -0.0124(8) 0.0174(8)
F2 0.055(3) 0.055(3) 0.057(3) -0.0222(18) -0.0153(18) 0.0024(16)
F3 0.051(3) 0.049(2) 0.052(2) -0.0108(16) -0.0075(16) 0.0000(17)
C0AA 0.041(3) 0.039(3) 0.041(3) -0.0111(12) -0.0101(12) 0.0013(10)
C0AB 0.042(3) 0.041(3) 0.043(3) -0.0119(12) -0.0110(12) 0.0013(10)
F2A 0.053(2) 0.049(2) 0.054(3) -0.0162(18) -0.0137(17) -0.0005(16)
F3A 0.070(3) 0.060(3) 0.060(2) -0.0150(16) -0.0152(17) 0.0016(18)

loop_
_atom_type_symbol
_atom_type_description
_atom_type_scat_dispersion_real
_atom_type_scat_dispersion_imag
_atom_type_scat_source
C C 0.0033 0.0016 'International Tables Vol C Tables 4.2.6.8 and 6.1.1.4'
H H 0.0000 0.0000 'International Tables Vol C Tables 4.2.6.8 and 6.1.1.4'
F F 0.0171 0.0103 'International Tables Vol C Tables 4.2.6.8 and 6.1.1.4'
N N 0.0061 0.0033 'International Tables Vol C Tables 4.2.6.8 and 6.1.1.4'
O O 0.0106 0.0060 'International Tables Vol C Tables 4.2.6.8 and 6.1.1.4'

loop_
_geom_angle_atom_site_label_1
_geom_angle_atom_site_label_2
_geom_angle_atom_site_label_3
_geom_angle
C0AB O1 C14 116.5(5)
N2 N1 C7 114.4(3)
N2 N1 C11 122.7(3)
C7 N1 C11 122.9(3)
C1 N2 N1 102.6(3)
N2 C1 C2 126.1(3)
N2 C1 C6 113.1(3)
C2 C1 C6 120.8(3)
C1 C2 H2 121.0
C3 C2 C1 117.9(4)
C3 C2 H2 121.0
C2 C3 H3 119.2
C2 C3 C4 121.6(4)
C4 C3 H3 119.2
C3 C4 H4 119.3
C5 C4 C3 121.4(4)
C5 C4 H4 119.3
C4 C5 H5 120.7
C4 C5 C6 118.7(4)
C6 C5 H5 120.7
C5 C6 C1 119.6(3)
C7 C6 C1 104.3(3)
C7 C6 C5 136.1(4)
N1 C7 C6 105.6(3)
N1 C7 C8 119.8(3)
C6 C7 C8 134.6(3)
C7 C8 C17 117.5(3)
C9 C8 C7 119.4(3)
C9 C8 C17 123.1(3)
C8 C9 C10 119.3(3)
C8 C9 C23 121.4(3)
C10 C9 C23 119.3(3)
C11 C10 C9 120.7(3)
C11 C10 C15 117.2(3)
C15 C10 C9 121.9(3)
N1 C11 C10 117.7(3)
N1 C11 C12 120.6(3)
C12 C11 C10 121.7(3)
C11 C12 H12 120.2
C13 C12 C11 119.6(3)
C13 C12 H12 120.2
C12 C13 H13 120.5
C12 C13 C14 119.0(3)
C14 C13 H13 120.5
C13 C14 O1 115.9(3)
C15 C14 O1 121.4(3)
C15 C14 C13 122.7(3)
C10 C15 H15 120.1
C14 C15 C10 119.8(3)
C14 C15 H15 120.1
C18 C17 C8 119.0(3)
C22 C17 C8 121.8(4)
C22 C17 C18 119.2(4)
C17 C18 H18 119.8
C19 C18 C17 120.5(4)
C19 C18 H18 119.8
C18 C19 H19 120.3
C20 C19 C18 119.5(4)
C20 C19 H19 120.3
C19 C20 H20 119.7
C19 C20 C21 120.6(4)
C21 C20 H20 119.7
C20 C21 H21 120.0
C20 C21 C22 120.1(4)
C22 C21 H21 120.0
C17 C22 H22 122(2)
C21 C22 C17 120.1(4)
C21 C22 H22 118(2)
C24 C23 C9 121.5(3)
C24 C23 C28 118.2(3)
C28 C23 C9 120.2(3)
C23 C24 H24 119.5
C23 C24 C25 120.9(4)
C25 C24 H24 119.5
C24 C25 H25 120.0
C26 C25 C24 120.0(4)
C26 C25 H25 120.0
C25 C26 H26 120.2
C27 C26 C25 119.7(4)
C27 C26 H26 120.2
C26 C27 H27 119.7
C26 C27 C28 120.5(4)
C28 C27 H27 119.7
C23 C28 H28 119.7
C27 C28 C23 120.7(4)
C27 C28 H28 119.7
F1 C0AA F2 103.8(8)
F1 C0AA F3 103.2(8)
F3 C0AA F2 103.0(8)
F1 C0AB O1 105.4(7)
F2A C0AB O1 108.3(8)
F2A C0AB F1 107.7(7)
F2A C0AB F3A 109.5(8)
F3A C0AB O1 116.5(8)
F3A C0AB F1 109.0(8)

loop_
_geom_bond_atom_site_label_1
_geom_bond_atom_site_label_2
_geom_bond_distance
O1 C14 1.416(4)
O1 C0AB 1.361(10)
N1 N2 1.363(4)
N1 C7 1.372(4)
N1 C11 1.385(4)
N2 C1 1.358(5)
C1 C2 1.403(5)
C1 C6 1.416(5)
C2 H2 0.9500
C2 C3 1.366(6)
C3 H3 0.9500
C3 C4 1.406(5)
C4 H4 0.9500
C4 C5 1.359(5)
C5 H5 0.9500
C5 C6 1.410(5)
C6 C7 1.405(5)
C7 C8 1.429(5)
C8 C9 1.374(5)
C8 C17 1.484(5)
C9 C10 1.446(5)
C9 C23 1.488(5)
C10 C11 1.402(5)
C10 C15 1.410(5)
C11 C12 1.396(5)
C12 H12 0.9500
C12 C13 1.367(5)
C13 H13 0.9500
C13 C14 1.385(5)
C14 C15 1.359(5)
C15 H15 0.9500
C17 C18 1.386(5)
C17 C22 1.385(5)
C18 H18 0.9500
C18 C19 1.383(5)
C19 H19 0.9500
C19 C20 1.373(6)
C20 H20 0.9500
C20 C21 1.373(6)
C21 H21 0.9500
C21 C22 1.379(5)
C22 H22 1.06(4)
C23 C24 1.383(5)
C23 C28 1.388(5)
C24 H24 0.9500
C24 C25 1.386(5)
C25 H25 0.9500
C25 C26 1.375(6)
C26 H26 0.9500
C26 C27 1.371(5)
C27 H27 0.9500
C27 C28 1.379(5)
C28 H28 0.9500
F1 C0AA 1.338(10)
F1 C0AB 1.332(10)
F2 C0AA 1.353(11)
F3 C0AA 1.341(10)
C0AB F2A 1.309(10)
C0AB F3A 1.328(10)

loop_
_geom_torsion_atom_site_label_1
_geom_torsion_atom_site_label_2
_geom_torsion_atom_site_label_3
_geom_torsion_atom_site_label_4
_geom_torsion
O1 C14 C15 C10 178.8(3)
N1 N2 C1 C2 178.0(3)
N1 N2 C1 C6 -0.6(4)
N1 C7 C8 C9 3.9(5)
N1 C7 C8 C17 -173.5(3)
N1 C11 C12 C13 -178.9(3)
N2 N1 C7 C6 -1.2(4)
N2 N1 C7 C8 179.9(3)
N2 N1 C11 C10 177.2(3)
N2 N1 C11 C12 -3.7(5)
N2 C1 C2 C3 -176.9(3)
N2 C1 C6 C5 177.1(3)
N2 C1 C6 C7 -0.1(4)
C1 C2 C3 C4 -0.7(6)
C1 C6 C7 N1 0.7(4)
C1 C6 C7 C8 179.4(4)
C2 C1 C6 C5 -1.5(5)
C2 C1 C6 C7 -178.7(3)
C2 C3 C4 C5 -0.1(6)
C3 C4 C5 C6 0.1(6)
C4 C5 C6 C1 0.7(5)
C4 C5 C6 C7 176.8(4)
C5 C6 C7 N1 -175.8(4)
C5 C6 C7 C8 2.9(7)
C6 C1 C2 C3 1.5(5)
C6 C7 C8 C9 -174.6(4)
C6 C7 C8 C17 7.9(6)
C7 N1 N2 C1 1.1(4)
C7 N1 C11 C10 -1.5(5)
C7 N1 C11 C12 177.6(3)
C7 C8 C9 C10 -3.6(5)
C7 C8 C9 C23 176.4(3)
C7 C8 C17 C18 71.0(4)
C7 C8 C17 C22 -108.5(4)
C8 C9 C10 C11 0.8(5)
C8 C9 C10 C15 -175.7(3)
C8 C9 C23 C24 65.9(5)
C8 C9 C23 C28 -114.4(4)
C8 C17 C18 C19 179.6(3)
C8 C17 C22 C21 179.9(4)
C9 C8 C17 C18 -106.3(4)
C9 C8 C17 C22 74.1(5)
C9 C10 C11 N1 1.7(5)
C9 C10 C11 C12 -177.4(3)
C9 C10 C15 C14 176.2(3)
C9 C23 C24 C25 179.7(3)
C9 C23 C28 C27 -179.9(4)
C10 C9 C23 C24 -114.1(4)
C10 C9 C23 C28 65.6(5)
C10 C11 C12 C13 0.2(5)
C11 N1 N2 C1 -177.7(3)
C11 N1 C7 C6 177.6(3)
C11 N1 C7 C8 -1.3(5)
C11 C10 C15 C14 -0.5(5)
C11 C12 C13 C14 1.3(5)
C12 C13 C14 O1 -179.4(3)
C12 C13 C14 C15 -2.6(6)
C13 C14 C15 C10 2.2(6)
C14 O1 C0AB F1 169.7(5)
C14 O1 C0AB F2A 54.6(8)
C14 O1 C0AB F3A -69.3(9)
C15 C10 C11 N1 178.5(3)
C15 C10 C11 C12 -0.6(5)
C17 C8 C9 C10 173.7(3)
C17 C8 C9 C23 -6.3(6)
C17 C18 C19 C20 0.1(6)
C18 C17 C22 C21 0.4(6)
C18 C19 C20 C21 1.2(7)
C19 C20 C21 C22 -1.7(7)
C20 C21 C22 C17 0.9(6)
C22 C17 C18 C19 -0.9(6)
C23 C9 C10 C11 -179.2(3)
C23 C9 C10 C15 4.3(5)
C23 C24 C25 C26 0.2(6)
C24 C23 C28 C27 -0.1(5)
C24 C25 C26 C27 -0.2(6)
C25 C26 C27 C28 0.1(6)
C26 C27 C28 C23 0.1(6)
C28 C23 C24 C25 0.0(6)
C0AB O1 C14 C13 -122.8(6)
C0AB O1 C14 C15 60.3(6)
